data_7716191
loop_
_publ_author_name
'Li, Ying'
'Wang, Yulin'
'Cheng, Juan'
'Huang, Ling'
'Gao, Daojiang'
'Zou, Guohong'
'Zhao, Yan'
'Lin, Zhien'

_publ_section_title
;
 Two histidine-templated metal phosphate-oxalates: solvent-free synthesis,
 luminescence, and proton-conducting properties.
;
_journal_issue 23
_journal_name_full 'Dalton transactions (Cambridge, England : 2003)'
_journal_page_first 9675
_journal_page_last 9679
_journal_paper_doi 10.1039/d4dt01217h
_journal_volume 53
_journal_year 2024
_chemical_formula_moiety 'C6 H2 Ga2 O20 P2, 2(C6 H11 N3 O2), C2 H2 O4'
_chemical_formula_sum 'C20 H26 Ga2 N6 O28 P2'
_chemical_formula_weight 999.85
_space_group_crystal_system triclinic
_space_group_IT_number 2
_space_group_name_Hall '-P 1'
_space_group_name_H-M_alt 'P -1'
_atom_sites_solution_hydrogens geom
_atom_sites_solution_primary dual
_audit_creation_date 2023-12-29
_audit_creation_method
;
Olex2 1.2
(compiled 2018.05.29 svn.r3508 for OlexSys, GUI svn.r5506)
;
_audit_update_record
;
2024-04-22 deposited with the CCDC.	2024-05-28 downloaded from the CCDC.
;
_cell_angle_alpha 89.094(4)
_cell_angle_beta 89.075(5)
_cell_angle_gamma 87.698(5)
_cell_formula_units_Z 1
_cell_length_a 7.9866(5)
_cell_length_b 9.6052(5)
_cell_length_c 10.7764(6)
_cell_measurement_reflns_used 4867
_cell_measurement_temperature 293(2)
_cell_measurement_theta_max 71.3510
_cell_measurement_theta_min 4.0750
_cell_volume 825.82(8)
_computing_cell_refinement 'CrysAlisPro 1.171.39.46e (Rigaku OD, 2018)'
_computing_data_collection 'CrysAlisPro 1.171.39.46e (Rigaku OD, 2018)'
_computing_data_reduction 'CrysAlisPro 1.171.39.46e (Rigaku OD, 2018)'
_computing_molecular_graphics 'Olex2 (Dolomanov et al., 2009)'
_computing_publication_material 'Olex2 (Dolomanov et al., 2009)'
_computing_structure_refinement 'ShelXL (Sheldrick, 2015)'
_computing_structure_solution 'ShelXT (Sheldrick, 2015)'
_diffrn_ambient_temperature 293(2)
_diffrn_detector 'CCD plate'
_diffrn_detector_area_resol_mean 15.9595
_diffrn_detector_type EosS2
_diffrn_measured_fraction_theta_full 1.000
_diffrn_measured_fraction_theta_max 1.000
_diffrn_measurement_details
;
List of Runs (angles in degrees, time in seconds):

  # Type    Start    End  Width  t~exp~   \w     \q     \k     \f   Frames
#--------------------------------------------------------------------------
  1  \w   -107.00  35.00   1.00    1.00    --  -35.73   0.00-150.00  142
  2  \w   -105.00  -7.00   1.00    1.00    --  -35.73 -77.00-120.00   98
  3  \w     55.00 110.00   1.00    1.00    --   35.73-178.00  60.00   55
  4  \w     55.00 110.00   1.00    1.00    --   35.73-178.00-180.00   55
  5  \w     13.00 106.00   1.00    1.00    --   35.73  38.00  30.00   93
  6  \w     55.00 110.00   1.00    1.00    --   35.73-178.00 150.00   55
  7  \w      1.00  76.00   1.00    1.00    --   35.73 -99.00-180.00   75
  8  \w      1.00  76.00   1.00    1.00    --   35.73 -99.00  30.00   75
  9  \w     79.00 177.00   1.00    2.71    --  107.52  77.00   0.00   98
 10  \w     37.00 109.00   1.00    2.71    --  107.52 -94.00-150.00   72
 11  \w     82.00 178.00   1.00    2.71    --  107.52  30.00-180.00   96
 12  \w     37.00 109.00   1.00    2.71    --  107.52 -94.00   0.00   72
 13  \w     36.00 178.00   1.00    2.71    --  107.52   0.00 -30.00  142
 14  \w     38.00 128.00   1.00    2.71    --  107.52 -45.00   0.00   90
 15  \w     57.00 151.00   1.00    2.71    --  107.52 178.00  90.00   94
 16  \w     38.00 128.00   1.00    2.71    --  107.52 -45.00-150.00   90
 17  \w     36.00 112.00   1.00    2.71    --  107.52-111.00 120.00   76
 18  \w     40.00 128.00   1.00    2.71    --  107.52 -61.00  90.00   88
 19  \w     38.00 136.00   1.00    2.71    --  107.52 -77.00 -90.00   98
 20  \w    -58.00  35.00   1.00    1.00    --  -35.73  38.00  30.00   93
 21  \w   -104.00 -17.00   1.00    1.00    --  -35.73 -57.00 120.00   87
 22  \w      7.00 105.00   1.00    1.00    --   35.73  77.00 -30.00   98
 23  \w    -35.00  58.00   1.00    1.00    --   35.73 -38.00-150.00   93
 24  \w      7.00 105.00   1.00    1.00    --   35.73  77.00  60.00   98
 25  \w     57.00 110.00   1.00    1.00    --   35.73 178.00   0.00   53
 26  \w     82.00 178.00   1.00    2.71    --  107.52  30.00  90.00   96
 27  \w     79.00 177.00   1.00    2.71    --  107.52  77.00 -60.00   98
 28  \w     87.00 177.00   1.00    2.71    --  107.52  45.00 120.00   90
;
_diffrn_measurement_device 'four-circle diffractometer'
_diffrn_measurement_device_type 'New Gemini, Dual, Cu at home/near, EosS2'
_diffrn_measurement_method '\w scans'
_diffrn_orient_matrix_type 'CrysAlisPro convention (1999,Acta A55,543-557)'
_diffrn_orient_matrix_UB_11 0.0112332000
_diffrn_orient_matrix_UB_12 0.1584837000
_diffrn_orient_matrix_UB_13 -0.0203787000
_diffrn_orient_matrix_UB_21 -0.0625127000
_diffrn_orient_matrix_UB_22 -0.0140715000
_diffrn_orient_matrix_UB_23 -0.1335418000
_diffrn_orient_matrix_UB_31 -0.1823269000
_diffrn_orient_matrix_UB_32 0.0213768000
_diffrn_orient_matrix_UB_33 0.0468825000
_diffrn_radiation_monochromator graphite
_diffrn_radiation_probe x-ray
_diffrn_radiation_type CuK\a
_diffrn_radiation_wavelength 1.54184
_diffrn_reflns_av_R_equivalents 0.0629
_diffrn_reflns_av_unetI/netI 0.0566
_diffrn_reflns_Laue_measured_fraction_full 1.000
_diffrn_reflns_Laue_measured_fraction_max 1.000
_diffrn_reflns_limit_h_max 8
_diffrn_reflns_limit_h_min -9
_diffrn_reflns_limit_k_max 11
_diffrn_reflns_limit_k_min -11
_diffrn_reflns_limit_l_max 12
_diffrn_reflns_limit_l_min -12
_diffrn_reflns_number 8580
_diffrn_reflns_point_group_measured_fraction_full 1.000
_diffrn_reflns_point_group_measured_fraction_max 1.000
_diffrn_reflns_theta_full 67.073
_diffrn_reflns_theta_max 67.073
_diffrn_reflns_theta_min 4.103
_diffrn_source 'fine-focus sealed X-ray tube'
_diffrn_source_type 'Enhance (Cu) X-ray Source'
_exptl_absorpt_coefficient_mu 4.057
_exptl_absorpt_correction_T_max 1.00000
_exptl_absorpt_correction_T_min 0.52671
_exptl_absorpt_correction_type multi-scan
_exptl_absorpt_process_details
;
CrysAlisPro 1.171.39.46e (Rigaku Oxford Diffraction, 2018)
Empirical absorption correction using spherical harmonics,
 implemented in SCALE3 ABSPACK scaling algorithm.
;
_exptl_crystal_colour 'clear light colourless'
_exptl_crystal_colour_lustre clear
_exptl_crystal_colour_modifier light
_exptl_crystal_colour_primary colourless
_exptl_crystal_density_diffrn 2.010
_exptl_crystal_description prism
_exptl_crystal_F_000 504
_exptl_crystal_size_max 0.28
_exptl_crystal_size_mid 0.14
_exptl_crystal_size_min 0.1
_refine_diff_density_max 0.705
_refine_diff_density_min -0.701
_refine_diff_density_rms 0.135
_refine_ls_extinction_method none
_refine_ls_goodness_of_fit_ref 1.059
_refine_ls_hydrogen_treatment constr
_refine_ls_matrix_type full
_refine_ls_number_parameters 266
_refine_ls_number_reflns 2958
_refine_ls_number_restraints 0
_refine_ls_restrained_S_all 1.059
_refine_ls_R_factor_all 0.0549
_refine_ls_R_factor_gt 0.0515
_refine_ls_shift/su_max 0.000
_refine_ls_shift/su_mean 0.000
_refine_ls_structure_factor_coef Fsqd
_refine_ls_weighting_details 'w=1/[\s^2^(Fo^2^)+(0.0933P)^2^] where P=(Fo^2^+2Fc^2^)/3'
_refine_ls_weighting_scheme calc
_refine_ls_wR_factor_gt 0.1353
_refine_ls_wR_factor_ref 0.1410
_reflns_Friedel_coverage 0.000
_reflns_number_gt 2668
_reflns_number_total 2958
_reflns_threshold_expression 'I > 2\s(I)'
_cod_data_source_file d4dt01217h2.cif
_cod_data_source_block lyy1-141-12a
_cod_depositor_comments 'Adding full bibliography for 7716190--7716191.cif.'
_cod_database_code 7716191
_shelx_shelxl_version_number 2018/3
_shelx_space_group_comment
;
The symmetry employed for this shelxl refinement is uniquely defined
by the following loop, which should always be used as a source of
symmetry information in preference to the above space-group names.
They are only intended as comments.
;
_shelx_estimated_absorpt_t_max 0.687
_shelx_estimated_absorpt_t_min 0.396
_reflns_odcompleteness_completeness 99.86
_reflns_odcompleteness_iscentric 1
_reflns_odcompleteness_theta 66.97
_olex2_refinement_description
;
1. Fixed Uiso
 At 1.2 times of:
  All C(H) groups, All C(H,H) groups, All N(H) groups, All N(H,H,H) groups
 At 1.5 times of:
  All O(H) groups
2.a Ternary CH refined with riding coordinates:
 C5(H5)
2.b Secondary CH2 refined with riding coordinates:
 C6(H6A,H6B)
2.c Aromatic/amide H refined with riding coordinates:
 N2(H2), N3(H3), C8(H8), C9(H9)
2.d Idealised Me refined as rotating group:
 N1(H1A,H1B,H1C)
2.e Idealised tetrahedral OH refined as rotating group:
 O4(H4), O12(H12), O14(H14)
;
_olex2_submission_special_instructions 'No special instructions were received'
_oxdiff_exptl_absorpt_empirical_details
;
Empirical correction (ABSPACK) includes:
- Absorption correction using spherical harmonics
- Frame scaling
- Detector area scaling
;
_oxdiff_exptl_absorpt_empirical_full_max 2.059
_oxdiff_exptl_absorpt_empirical_full_min 0.687

loop_
_space_group_symop_operation_xyz
'x, y, z'
'-x, -y, -z'

loop_
_atom_site_label
_atom_site_type_symbol
_atom_site_fract_x
_atom_site_fract_y
_atom_site_fract_z
_atom_site_U_iso_or_equiv
_atom_site_adp_type
_atom_site_occupancy
_atom_site_site_symmetry_order
_atom_site_calc_flag
_atom_site_refinement_flags_posn
_atom_site_refinement_flags_adp
_atom_site_refinement_flags_occupancy
_atom_site_disorder_assembly
_atom_site_disorder_group
Ga1 Ga 0.28227(5) 0.34063(4) 0.47772(3) 0.01579(19) Uani 1 1 d . . . . .
P1 P 0.58473(11) 0.38720(8) 0.66679(8) 0.0172(2) Uani 1 1 d . . . . .
O1 O 0.4764(4) 0.3173(3) 0.5752(3) 0.0352(7) Uani 1 1 d . . . . .
O2 O 0.5178(4) 0.3731(3) 0.7976(3) 0.0352(7) Uani 1 1 d . . . . .
O3 O 0.6083(3) 0.5396(3) 0.6373(3) 0.0280(6) Uani 1 1 d . . . . .
O4 O 0.7648(3) 0.3141(3) 0.6526(3) 0.0320(6) Uani 1 1 d . . . . .
H4 H 0.755885 0.229619 0.647293 0.048 Uiso 1 1 calc GR . . . .
O5 O 0.1679(3) 0.1921(3) 0.5716(2) 0.0250(6) Uani 1 1 d . . . . .
O6 O 0.1626(4) -0.0394(3) 0.5845(3) 0.0361(7) Uani 1 1 d . . . . .
O7 O 0.3397(3) 0.1837(2) 0.3649(2) 0.0213(5) Uani 1 1 d . . . . .
O8 O 0.3192(5) -0.0439(3) 0.3507(3) 0.0435(8) Uani 1 1 d . . . . .
O9 O 0.1789(3) 0.4867(2) 0.5905(2) 0.0214(5) Uani 1 1 d . . . . .
O10 O -0.0547(3) 0.6207(3) 0.6126(2) 0.0229(5) Uani 1 1 d . . . . .
C1 C 0.1984(5) 0.0694(4) 0.5321(3) 0.0227(7) Uani 1 1 d . . . . .
C2 C 0.2928(5) 0.0675(4) 0.4046(3) 0.0239(8) Uani 1 1 d . . . . .
C3 C 0.0347(4) 0.5307(3) 0.5588(3) 0.0169(7) Uani 1 1 d . . . . .
O11 O 0.4905(3) 0.7193(3) 0.9189(3) 0.0329(6) Uani 1 1 d . . . . .
O12 O 0.2931(4) 0.6050(3) 1.0214(3) 0.0351(7) Uani 1 1 d . . . . .
H12 H 0.355913 0.611875 1.080211 0.053 Uiso 1 1 calc GR . . . .
N1 N 0.3285(4) 0.7318(3) 0.7082(3) 0.0233(6) Uani 1 1 d . . . . .
H1A H 0.263140 0.784939 0.659082 0.028 Uiso 1 1 calc GR . . . .
H1B H 0.364862 0.656329 0.667393 0.028 Uiso 1 1 calc GR . . . .
H1C H 0.415659 0.779676 0.731057 0.028 Uiso 1 1 calc GR . . . .
N2 N 0.0122(4) 0.8183(4) 1.0735(3) 0.0311(8) Uani 1 1 d . . . . .
H2 H 0.094238 0.867840 1.094416 0.037 Uiso 1 1 calc R . . . .
N3 N -0.2123(4) 0.7053(4) 1.0851(3) 0.0348(8) Uani 1 1 d . . . . .
H3 H -0.301224 0.667920 1.113810 0.042 Uiso 1 1 calc R . . . .
C4 C 0.3534(5) 0.6713(3) 0.9255(3) 0.0221(7) Uani 1 1 d . . . . .
C5 C 0.2312(4) 0.6890(3) 0.8202(3) 0.0189(7) Uani 1 1 d . . . . .
H5 H 0.178971 0.600323 0.805286 0.023 Uiso 1 1 calc R . . . .
C6 C 0.0948(4) 0.8027(4) 0.8464(3) 0.0236(7) Uani 1 1 d . . . . .
H6A H 0.148170 0.889940 0.860477 0.028 Uiso 1 1 calc R . . . .
H6B H 0.025724 0.815412 0.773525 0.028 Uiso 1 1 calc R . . . .
C7 C -0.0150(5) 0.7706(4) 0.9555(3) 0.0245(8) Uani 1 1 d . . . . .
C8 C -0.1564(5) 0.7005(4) 0.9630(4) 0.0303(9) Uani 1 1 d . . . . .
H8 H -0.207506 0.656634 0.898193 0.036 Uiso 1 1 calc R . . . .
C9 C -0.1087(6) 0.7756(5) 1.1497(4) 0.0380(10) Uani 1 1 d . . . . .
H9 H -0.117784 0.792867 1.234318 0.046 Uiso 1 1 calc R . . . .
O13 O 0.7058(4) 0.0227(3) 0.9522(3) 0.0420(8) Uani 1 1 d . . . . .
O14 O 0.4714(4) 0.0248(3) 0.8409(3) 0.0356(7) Uani 1 1 d . . . . .
H14 H 0.535392 0.038459 0.782073 0.053 Uiso 1 1 calc GR . . . .
C10 C 0.5567(5) 0.0137(4) 0.9431(4) 0.0278(8) Uani 1 1 d . . . . .

loop_
_atom_site_aniso_label
_atom_site_aniso_U_11
_atom_site_aniso_U_22
_atom_site_aniso_U_33
_atom_site_aniso_U_23
_atom_site_aniso_U_13
_atom_site_aniso_U_12
Ga1 0.0137(3) 0.0158(3) 0.0178(3) -0.00213(17) 0.00042(18) 0.00108(17)
P1 0.0148(5) 0.0168(4) 0.0199(5) 0.0033(3) -0.0028(3) 0.0000(3)
O1 0.0285(15) 0.0292(14) 0.0481(18) -0.0092(12) -0.0218(13) 0.0088(12)
O2 0.0347(17) 0.0446(16) 0.0269(15) 0.0080(12) -0.0006(12) -0.0110(13)
O3 0.0311(15) 0.0186(12) 0.0333(15) 0.0022(10) 0.0144(12) 0.0036(10)
O4 0.0198(14) 0.0232(13) 0.0530(18) -0.0018(12) -0.0073(12) 0.0012(11)
O5 0.0318(15) 0.0224(12) 0.0207(12) -0.0019(9) 0.0084(10) -0.0032(11)
O6 0.0412(18) 0.0262(14) 0.0403(17) 0.0121(12) 0.0072(14) -0.0022(12)
O7 0.0264(14) 0.0148(11) 0.0224(12) -0.0025(9) 0.0081(10) -0.0009(9)
O8 0.066(2) 0.0174(13) 0.0463(18) -0.0076(12) 0.0252(16) -0.0007(13)
O9 0.0168(13) 0.0226(11) 0.0245(13) -0.0070(9) -0.0020(10) 0.0051(9)
O10 0.0156(12) 0.0254(12) 0.0274(13) -0.0098(10) -0.0041(10) 0.0068(10)
C1 0.0193(18) 0.0240(17) 0.0244(18) 0.0043(14) -0.0036(14) 0.0026(14)
C2 0.0227(19) 0.0231(17) 0.0257(18) 0.0012(14) 0.0029(14) 0.0000(14)
C3 0.0149(17) 0.0185(15) 0.0176(17) -0.0021(12) -0.0018(13) -0.0032(12)
O11 0.0219(15) 0.0472(16) 0.0298(15) 0.0048(12) -0.0041(11) -0.0031(12)
O12 0.0325(16) 0.0464(16) 0.0269(14) 0.0116(12) -0.0059(12) -0.0104(13)
N1 0.0239(16) 0.0245(14) 0.0211(15) -0.0010(11) 0.0034(12) 0.0030(12)
N2 0.0218(17) 0.047(2) 0.0251(17) -0.0103(14) 0.0035(13) -0.0075(14)
N3 0.0218(17) 0.0434(19) 0.0392(19) 0.0039(15) 0.0144(15) -0.0077(14)
C4 0.027(2) 0.0176(15) 0.0217(17) -0.0015(12) 0.0008(14) 0.0021(14)
C5 0.0166(17) 0.0219(15) 0.0185(16) 0.0005(12) 0.0020(13) -0.0034(13)
C6 0.0172(18) 0.0317(18) 0.0215(17) -0.0004(14) 0.0014(14) 0.0031(14)
C7 0.0199(18) 0.0298(17) 0.0235(18) -0.0016(14) 0.0013(14) 0.0014(14)
C8 0.0191(19) 0.035(2) 0.037(2) -0.0055(16) 0.0037(16) -0.0040(15)
C9 0.033(2) 0.050(2) 0.031(2) 0.0016(18) 0.0129(18) 0.0017(19)
O13 0.0264(17) 0.0499(18) 0.051(2) -0.0100(15) 0.0051(14) -0.0101(14)
O14 0.0311(16) 0.0423(16) 0.0334(16) 0.0000(13) 0.0043(12) -0.0037(13)
C10 0.026(2) 0.0223(17) 0.036(2) -0.0080(15) 0.0047(17) -0.0051(14)

loop_
_atom_type_symbol
_atom_type_description
_atom_type_scat_dispersion_real
_atom_type_scat_dispersion_imag
_atom_type_scat_source
C C 0.0181 0.0091 'International Tables Vol C Tables 4.2.6.8 and 6.1.1.4'
H H 0.0000 0.0000 'International Tables Vol C Tables 4.2.6.8 and 6.1.1.4'
Ga Ga -1.2846 0.7763 'International Tables Vol C Tables 4.2.6.8 and 6.1.1.4'
N N 0.0311 0.0180 'International Tables Vol C Tables 4.2.6.8 and 6.1.1.4'
O O 0.0492 0.0322 'International Tables Vol C Tables 4.2.6.8 and 6.1.1.4'
P P 0.2955 0.4335 'International Tables Vol C Tables 4.2.6.8 and 6.1.1.4'

loop_
_geom_angle_atom_site_label_1
_geom_angle_atom_site_label_2
_geom_angle_atom_site_label_3
_geom_angle
_geom_angle_site_symmetry_1
_geom_angle_site_symmetry_3
_geom_angle_publ_flag
O1 Ga1 O3 92.14(14) . 2_666 ?
O1 Ga1 O5 92.01(13) . . ?
O1 Ga1 O7 95.65(11) . . ?
O1 Ga1 O9 92.82(11) . . ?
O1 Ga1 O10 173.26(11) . 2_566 ?
O3 Ga1 O5 169.46(11) 2_666 . ?
O3 Ga1 O7 88.14(10) 2_666 . ?
O3 Ga1 O9 98.62(10) 2_666 . ?
O3 Ga1 O10 90.39(12) 2_666 2_566 ?
O5 Ga1 O7 81.82(10) . . ?
O5 Ga1 O9 90.84(10) . . ?
O5 Ga1 O10 86.58(11) . 2_566 ?
O7 Ga1 O9 168.96(10) . . ?
O7 Ga1 O10 90.68(10) . 2_566 ?
O9 Ga1 O10 80.62(9) . 2_566 ?
O1 P1 O3 113.47(17) . . ?
O1 P1 O4 105.68(16) . . ?
O2 P1 O1 111.79(18) . . ?
O2 P1 O3 108.97(16) . . ?
O2 P1 O4 111.27(17) . . ?
O3 P1 O4 105.47(15) . . ?
P1 O1 Ga1 144.16(17) . . ?
P1 O3 Ga1 141.74(16) . 2_666 ?
P1 O4 H4 109.5 . . ?
C1 O5 Ga1 114.8(2) . . ?
C2 O7 Ga1 114.0(2) . . ?
C3 O9 Ga1 114.0(2) . . ?
C3 O10 Ga1 111.8(2) . 2_566 ?
O5 C1 C2 112.9(3) . . ?
O6 C1 O5 126.6(4) . . ?
O6 C1 C2 120.6(3) . . ?
O7 C2 C1 115.6(3) . . ?
O8 C2 O7 124.5(4) . . ?
O8 C2 C1 119.9(3) . . ?
O9 C3 C3 116.5(4) . 2_566 ?
O10 C3 O9 126.4(3) . . ?
O10 C3 C3 117.1(4) . 2_566 ?
C4 O12 H12 109.5 . . ?
H1A N1 H1B 109.5 . . ?
H1A N1 H1C 109.5 . . ?
H1B N1 H1C 109.5 . . ?
C5 N1 H1A 109.5 . . ?
C5 N1 H1B 109.5 . . ?
C5 N1 H1C 109.5 . . ?
C7 N2 H2 125.4 . . ?
C9 N2 H2 125.4 . . ?
C9 N2 C7 109.3(4) . . ?
C8 N3 H3 125.4 . . ?
C9 N3 H3 125.4 . . ?
C9 N3 C8 109.2(3) . . ?
O11 C4 O12 125.2(4) . . ?
O11 C4 C5 121.4(3) . . ?
O12 C4 C5 113.4(3) . . ?
N1 C5 C4 107.2(3) . . ?
N1 C5 H5 109.7 . . ?
N1 C5 C6 108.3(3) . . ?
C4 C5 H5 109.7 . . ?
C4 C5 C6 112.2(3) . . ?
C6 C5 H5 109.7 . . ?
C5 C6 H6A 108.8 . . ?
C5 C6 H6B 108.8 . . ?
H6A C6 H6B 107.7 . . ?
C7 C6 C5 113.6(3) . . ?
C7 C6 H6A 108.8 . . ?
C7 C6 H6B 108.8 . . ?
N2 C7 C6 123.3(3) . . ?
C8 C7 N2 106.1(3) . . ?
C8 C7 C6 130.5(3) . . ?
N3 C8 H8 126.3 . . ?
C7 C8 N3 107.3(4) . . ?
C7 C8 H8 126.3 . . ?
N2 C9 H9 126.0 . . ?
N3 C9 N2 108.1(4) . . ?
N3 C9 H9 126.0 . . ?
C10 O14 H14 109.5 . . ?
O13 C10 O14 126.4(4) . . ?
O13 C10 C10 121.7(5) . 2_657 ?
O14 C10 C10 111.9(4) . 2_657 ?

loop_
_geom_bond_atom_site_label_1
_geom_bond_atom_site_label_2
_geom_bond_distance
_geom_bond_site_symmetry_2
_geom_bond_publ_flag
Ga1 O1 1.891(3) . ?
Ga1 O3 1.903(3) 2_666 ?
Ga1 O5 1.980(3) . ?
Ga1 O7 1.986(2) . ?
Ga1 O9 2.013(2) . ?
Ga1 O10 2.093(2) 2_566 ?
P1 O1 1.506(3) . ?
P1 O2 1.506(3) . ?
P1 O3 1.512(3) . ?
P1 O4 1.582(3) . ?
O4 H4 0.8200 . ?
O5 C1 1.272(4) . ?
O6 C1 1.222(5) . ?
O7 C2 1.258(4) . ?
O8 C2 1.235(5) . ?
O9 C3 1.261(4) . ?
O10 C3 1.244(4) . ?
C1 C2 1.556(5) . ?
C3 C3 1.527(6) 2_566 ?
O11 C4 1.206(5) . ?
O12 H12 0.8200 . ?
O12 C4 1.301(5) . ?
N1 H1A 0.8900 . ?
N1 H1B 0.8900 . ?
N1 H1C 0.8900 . ?
N1 C5 1.486(4) . ?
N2 H2 0.8600 . ?
N2 C7 1.382(5) . ?
N2 C9 1.330(6) . ?
N3 H3 0.8600 . ?
N3 C8 1.383(5) . ?
N3 C9 1.306(6) . ?
C4 C5 1.512(5) . ?
C5 H5 0.9800 . ?
C5 C6 1.537(5) . ?
C6 H6A 0.9700 . ?
C6 H6B 0.9700 . ?
C6 C7 1.492(5) . ?
C7 C8 1.338(6) . ?
C8 H8 0.9300 . ?
C9 H9 0.9300 . ?
O13 C10 1.203(5) . ?
O14 H14 0.8200 . ?
O14 C10 1.305(5) . ?
C10 C10 1.539(8) 2_657 ?

loop_
_geom_hbond_atom_site_label_D
_geom_hbond_atom_site_label_H
_geom_hbond_atom_site_label_A
_geom_hbond_distance_DH
_geom_hbond_distance_HA
_geom_hbond_distance_DA
_geom_hbond_angle_DHA
_geom_hbond_site_symmetry_A
_geom_hbond_publ_flag
O4 H4 O8 0.82 1.90 2.708(4) 166.0 2_656 yes
O12 H12 O2 0.82 1.68 2.503(4) 179.1 2_667 yes
N1 H1A O6 0.89 2.00 2.845(4) 157.6 1_565 yes
N1 H1B O3 0.89 2.23 2.940(4) 136.9 . yes
N1 H1B O9 0.89 2.41 2.992(4) 122.9 . yes
N1 H1C O7 0.89 2.23 2.897(4) 131.0 2_666 yes
N1 H1C O11 0.89 2.18 2.630(4) 110.5 . yes
N2 H2 O13 0.86 2.00 2.779(5) 150.2 2_667 yes
N3 H3 O2 0.86 2.01 2.853(4) 165.5 2_567 yes
O14 H14 O8 0.82 1.83 2.644(4) 172.4 2_656 yes

loop_
_geom_torsion_atom_site_label_1
_geom_torsion_atom_site_label_2
_geom_torsion_atom_site_label_3
_geom_torsion_atom_site_label_4
_geom_torsion
_geom_torsion_site_symmetry_1
_geom_torsion_site_symmetry_2
_geom_torsion_site_symmetry_3
_geom_torsion_site_symmetry_4
_geom_torsion_publ_flag
Ga1 O5 C1 O6 168.8(3) . . . . ?
Ga1 O5 C1 C2 -10.5(4) . . . . ?
Ga1 O7 C2 O8 -178.2(3) . . . . ?
Ga1 O7 C2 C1 0.6(4) . . . . ?
Ga1 O9 C3 O10 -179.8(3) . . . . ?
Ga1 O9 C3 C3 -1.1(5) . . . 2_566 ?
Ga1 O10 C3 O9 179.3(3) 2_566 . . . ?
Ga1 O10 C3 C3 0.6(5) 2_566 . . 2_566 ?
O1 P1 O3 Ga1 -71.2(3) . . . 2_666 ?
O2 P1 O1 Ga1 84.1(4) . . . . ?
O2 P1 O3 Ga1 163.6(3) . . . 2_666 ?
O3 Ga1 O1 P1 74.2(4) 2_666 . . . ?
O3 P1 O1 Ga1 -39.6(4) . . . . ?
O4 P1 O1 Ga1 -154.7(3) . . . . ?
O4 P1 O3 Ga1 44.0(3) . . . 2_666 ?
O5 Ga1 O1 P1 -115.5(4) . . . . ?
O5 C1 C2 O7 6.7(5) . . . . ?
O5 C1 C2 O8 -174.5(4) . . . . ?
O6 C1 C2 O7 -172.6(4) . . . . ?
O6 C1 C2 O8 6.2(6) . . . . ?
O7 Ga1 O1 P1 162.5(4) . . . . ?
O9 Ga1 O1 P1 -24.6(4) . . . . ?
O11 C4 C5 N1 16.5(4) . . . . ?
O11 C4 C5 C6 -102.2(4) . . . . ?
O12 C4 C5 N1 -165.7(3) . . . . ?
O12 C4 C5 C6 75.7(4) . . . . ?
N1 C5 C6 C7 178.6(3) . . . . ?
N2 C7 C8 N3 -0.5(5) . . . . ?
C4 C5 C6 C7 -63.4(4) . . . . ?
C5 C6 C7 N2 95.2(4) . . . . ?
C5 C6 C7 C8 -88.1(5) . . . . ?
C6 C7 C8 N3 -177.6(4) . . . . ?
C7 N2 C9 N3 -1.1(5) . . . . ?
C8 N3 C9 N2 0.7(5) . . . . ?
C9 N2 C7 C6 178.4(4) . . . . ?
C9 N2 C7 C8 1.0(5) . . . . ?
C9 N3 C8 C7 -0.1(5) . . . . ?
